data_4317000
loop_
_publ_author_name
'John S. Anderson'
'Vlad M. Iluc'
'Gregory L. Hillhouse'

_publ_section_title
;
 Reactions of CO2 and CS2 with 1,2-Bis(di-tert-butylphosphino)ethane
 Complexes of Nickel(0) and Nickel(I)
;
_journal_name_full 'Inorganic Chemistry'
_journal_page_first 10203
_journal_page_last 10207
_journal_paper_doi 10.1021/ic101652e
_journal_volume 49
_journal_year 2010
_chemical_formula_sum 'C19 H40 Ni O2 P2'
_chemical_formula_weight 421.16
_chemical_name_systematic
;

 ?

;
_space_group_IT_number 14
_symmetry_cell_setting monoclinic
_symmetry_space_group_name_Hall '-P 2yn'
_symmetry_space_group_name_H-M 'P 1 21/n 1'
_atom_sites_solution_hydrogens geom
_atom_sites_solution_primary direct
_atom_sites_solution_secondary difmap
_audit_creation_method SHELXL-97
_cell_angle_alpha 90.00
_cell_angle_beta 90.050(3)
_cell_angle_gamma 90.00
_cell_formula_units_Z 4
_cell_length_a 8.3476(14)
_cell_length_b 19.212(3)
_cell_length_c 13.814(2)
_cell_measurement_reflns_used 73
_cell_measurement_temperature 100(2)
_cell_measurement_theta_max 24
_cell_measurement_theta_min 1
_cell_volume 2215.4(6)
_computing_cell_refinement 'Bruker XSCANS'
_computing_data_collection 'Bruker XSCANS'
_computing_data_reduction 'Bruker SHELXTL'
_computing_molecular_graphics 'Bruker SHELXTL'
_computing_publication_material 'Bruker SHELXTL'
_computing_structure_refinement 'SHELXL-97 (Sheldrick, 1997)'
_computing_structure_solution 'SHELXS-97 (Sheldrick, 1990)'
_diffrn_ambient_temperature 100(2)
_diffrn_measured_fraction_theta_full 0.998
_diffrn_measured_fraction_theta_max 0.998
_diffrn_measurement_device_type 'Bruker P4'
_diffrn_measurement_method '\w scans'
_diffrn_radiation_monochromator graphite
_diffrn_radiation_source 'fine-focus sealed tube'
_diffrn_radiation_type MoK\a
_diffrn_radiation_wavelength 0.71073
_diffrn_reflns_av_R_equivalents 0.0756
_diffrn_reflns_av_sigmaI/netI 0.0650
_diffrn_reflns_limit_h_max 9
_diffrn_reflns_limit_h_min -9
_diffrn_reflns_limit_k_max 22
_diffrn_reflns_limit_k_min -19
_diffrn_reflns_limit_l_max 16
_diffrn_reflns_limit_l_min -16
_diffrn_reflns_number 11577
_diffrn_reflns_theta_full 25.00
_diffrn_reflns_theta_max 25.00
_diffrn_reflns_theta_min 1.82
_exptl_absorpt_coefficient_mu 1.029
_exptl_absorpt_correction_T_max 0.9847
_exptl_absorpt_correction_T_min 0.9504
_exptl_absorpt_correction_type psi-scan
_exptl_absorpt_process_details '(North et al., 1968)'
_exptl_crystal_colour yellow
_exptl_crystal_density_diffrn 1.263
_exptl_crystal_density_method 'not measured'
_exptl_crystal_description plate
_exptl_crystal_F_000 912
_exptl_crystal_size_max 0.05
_exptl_crystal_size_mid 0.02
_exptl_crystal_size_min 0.02
_refine_diff_density_max 0.546
_refine_diff_density_min -0.218
_refine_diff_density_rms 0.069
_refine_ls_extinction_method none
_refine_ls_goodness_of_fit_ref 0.927
_refine_ls_hydrogen_treatment constr
_refine_ls_matrix_type full
_refine_ls_number_parameters 229
_refine_ls_number_reflns 3884
_refine_ls_number_restraints 3
_refine_ls_restrained_S_all 0.931
_refine_ls_R_factor_all 0.0426
_refine_ls_R_factor_gt 0.0340
_refine_ls_shift/su_max 0.000
_refine_ls_shift/su_mean 0.000
_refine_ls_structure_factor_coef Fsqd
_refine_ls_weighting_details 'calc w=1/[\s^2^(Fo^2^)+(0.0281P)^2^+0.0000P] where P=(Fo^2^+2Fc^2^)/3'
_refine_ls_weighting_scheme calc
_refine_ls_wR_factor_gt 0.0760
_refine_ls_wR_factor_ref 0.0781
_reflns_number_gt 3107
_reflns_number_total 3884
_reflns_threshold_expression >2sigma(I)
_cod_data_source_file ic101652e_si_001_2.cif
_cod_data_source_block john06m
_cod_depositor_comments
;
The following automatic conversions were performed:

'_symmetry_cell_setting' value 'Monoclinic' changed to 'monoclinic'
according to the built-in table from CIF Core dictionary named
'cif_core.dic' version 2.4.1 from 2010-06-29.

Automatic conversion script
Id: cif_fix_values 1646 2011-03-28 12:23:43Z adriana 
;
_cod_original_cell_volume 2215.3(6)
_cod_database_code 4317000

loop_
_symmetry_equiv_pos_as_xyz
'x, y, z'
'-x+1/2, y+1/2, -z+1/2'
'-x, -y, -z'
'x-1/2, -y-1/2, z-1/2'

loop_
_atom_site_label
_atom_site_type_symbol
_atom_site_fract_x
_atom_site_fract_y
_atom_site_fract_z
_atom_site_U_iso_or_equiv
_atom_site_adp_type
_atom_site_occupancy
_atom_site_symmetry_multiplicity
_atom_site_calc_flag
_atom_site_refinement_flags
_atom_site_disorder_assembly
_atom_site_disorder_group
Ni Ni 0.32598(4) 0.251460(14) 0.28321(2) 0.01635(10) Uani 1 1 d U . .
O1 O 0.1805(2) 0.25424(8) 0.17708(13) 0.0331(5) Uani 1 1 d U . .
P2 P 0.49410(8) 0.30137(3) 0.37806(4) 0.01589(15) Uani 1 1 d . . .
C22 C 0.3979(3) 0.36276(12) 0.46748(17) 0.0205(6) Uani 1 1 d . . .
P1 P 0.35198(7) 0.14859(3) 0.35817(4) 0.01571(15) Uani 1 1 d . . .
C12 C 0.1654(3) 0.10719(12) 0.40879(18) 0.0210(6) Uani 1 1 d . . .
C1 C 0.4755(3) 0.16812(11) 0.46620(17) 0.0182(5) Uani 1 1 d . . .
H1A H 0.4039 0.1773 0.5218 0.022 Uiso 1 1 calc R . .
H1B H 0.5414 0.1268 0.4821 0.022 Uiso 1 1 calc R . .
O2 O 0.2582(3) 0.36723(9) 0.14730(14) 0.0426(5) Uani 1 1 d U . .
C223 C 0.2909(3) 0.31825(13) 0.53302(19) 0.0345(7) Uani 1 1 d . . .
H22A H 0.2272 0.3487 0.5750 0.052 Uiso 1 1 calc R . .
H22B H 0.3579 0.2877 0.5729 0.052 Uiso 1 1 calc R . .
H22C H 0.2191 0.2899 0.4930 0.052 Uiso 1 1 calc R . .
C113 C 0.4026(3) 0.08035(13) 0.18276(17) 0.0282(6) Uani 1 1 d . . .
H11A H 0.4704 0.0502 0.1429 0.042 Uiso 1 1 calc R . .
H11B H 0.4037 0.1277 0.1563 0.042 Uiso 1 1 calc R . .
H11C H 0.2926 0.0625 0.1826 0.042 Uiso 1 1 calc R . .
C11 C 0.4669(3) 0.08149(12) 0.28710(17) 0.0198(6) Uani 1 1 d . . .
C213 C 0.8153(3) 0.35736(13) 0.38594(19) 0.0295(6) Uani 1 1 d . . .
H21A H 0.9046 0.3764 0.3482 0.044 Uiso 1 1 calc R . .
H21B H 0.8478 0.3131 0.4152 0.044 Uiso 1 1 calc R . .
H21C H 0.7858 0.3903 0.4370 0.044 Uiso 1 1 calc R . .
C2 C 0.5869(3) 0.23134(11) 0.45159(17) 0.0189(5) Uani 1 1 d . . .
H2A H 0.6865 0.2156 0.4194 0.023 Uiso 1 1 calc R . .
H2B H 0.6166 0.2504 0.5157 0.023 Uiso 1 1 calc R . .
C212 C 0.7258(3) 0.29735(13) 0.23666(18) 0.0275(6) Uani 1 1 d . . .
H21D H 0.8099 0.3206 0.1992 0.041 Uiso 1 1 calc R . .
H21E H 0.6348 0.2869 0.1942 0.041 Uiso 1 1 calc R . .
H21F H 0.7680 0.2540 0.2639 0.041 Uiso 1 1 calc R . .
C3 C 0.2486(4) 0.31251(13) 0.18882(17) 0.0287(6) Uani 1 1 d U . .
C21 C 0.6707(3) 0.34520(12) 0.31893(18) 0.0208(6) Uani 1 1 d . . .
C222 C 0.5159(3) 0.40222(13) 0.53222(18) 0.0305(7) Uani 1 1 d . . .
H22D H 0.4567 0.4277 0.5821 0.046 Uiso 1 1 calc R . .
H22E H 0.5775 0.4352 0.4929 0.046 Uiso 1 1 calc R . .
H22F H 0.5891 0.3691 0.5631 0.046 Uiso 1 1 calc R . .
C112 C 0.4667(3) 0.00808(12) 0.3304(2) 0.0301(7) Uani 1 1 d . . .
H11D H 0.5409 -0.0215 0.2940 0.045 Uiso 1 1 calc R . .
H11E H 0.3584 -0.0115 0.3266 0.045 Uiso 1 1 calc R . .
H11F H 0.5006 0.0103 0.3983 0.045 Uiso 1 1 calc R . .
C123 C 0.0615(3) 0.16692(12) 0.44930(19) 0.0264(6) Uani 1 1 d . . .
H12A H -0.0424 0.1484 0.4699 0.040 Uiso 1 1 calc R . .
H12B H 0.0450 0.2021 0.3989 0.040 Uiso 1 1 calc R . .
H12C H 0.1158 0.1882 0.5048 0.040 Uiso 1 1 calc R . .
C122 C 0.1947(3) 0.05508(13) 0.49117(18) 0.0285(6) Uani 1 1 d . . .
H12D H 0.0929 0.0443 0.5230 0.043 Uiso 1 1 calc R . .
H12E H 0.2689 0.0754 0.5384 0.043 Uiso 1 1 calc R . .
H12F H 0.2411 0.0123 0.4647 0.043 Uiso 1 1 calc R . .
C121 C 0.0703(3) 0.07284(13) 0.32676(18) 0.0267(6) Uani 1 1 d . . .
H12G H -0.0342 0.0577 0.3513 0.040 Uiso 1 1 calc R . .
H12H H 0.1296 0.0325 0.3024 0.040 Uiso 1 1 calc R . .
H12I H 0.0546 0.1064 0.2742 0.040 Uiso 1 1 calc R . .
C211 C 0.6165(3) 0.41433(12) 0.27311(18) 0.0277(6) Uani 1 1 d . . .
H21G H 0.6998 0.4313 0.2291 0.042 Uiso 1 1 calc R . .
H21H H 0.5982 0.4488 0.3242 0.042 Uiso 1 1 calc R . .
H21I H 0.5169 0.4069 0.2369 0.042 Uiso 1 1 calc R . .
C221 C 0.2888(3) 0.41445(12) 0.41441(19) 0.0276(6) Uani 1 1 d . . .
H22G H 0.2266 0.4411 0.4618 0.041 Uiso 1 1 calc R . .
H22H H 0.2156 0.3889 0.3717 0.041 Uiso 1 1 calc R . .
H22I H 0.3543 0.4464 0.3758 0.041 Uiso 1 1 calc R . .
C111 C 0.6415(3) 0.10625(13) 0.28213(18) 0.0265(6) Uani 1 1 d . . .
H11G H 0.7028 0.0751 0.2399 0.040 Uiso 1 1 calc R . .
H11H H 0.6882 0.1058 0.3472 0.040 Uiso 1 1 calc R . .
H11I H 0.6451 0.1537 0.2560 0.040 Uiso 1 1 calc R . .

loop_
_atom_site_aniso_label
_atom_site_aniso_U_11
_atom_site_aniso_U_22
_atom_site_aniso_U_33
_atom_site_aniso_U_23
_atom_site_aniso_U_13
_atom_site_aniso_U_12
Ni 0.02087(19) 0.01383(17) 0.01434(18) 0.00023(13) -0.00327(13) 0.00060(12)
O1 0.0430(13) 0.0288(10) 0.0276(10) 0.0008(8) -0.0187(9) 0.0000(8)
P2 0.0196(4) 0.0135(3) 0.0146(3) 0.0004(3) 0.0001(3) -0.0006(3)
C22 0.0276(15) 0.0153(13) 0.0185(14) -0.0032(10) 0.0033(11) -0.0036(11)
P1 0.0173(3) 0.0134(3) 0.0165(3) -0.0001(3) -0.0010(3) 0.0001(3)
C12 0.0200(14) 0.0188(13) 0.0241(14) 0.0013(11) 0.0005(11) -0.0031(10)
C1 0.0232(14) 0.0140(13) 0.0172(13) 0.0022(10) -0.0013(11) 0.0008(10)
O2 0.0670(15) 0.0254(10) 0.0354(12) 0.0059(8) -0.0133(11) 0.0059(10)
C223 0.050(2) 0.0219(15) 0.0314(17) -0.0039(12) 0.0225(14) 0.0001(13)
C113 0.0321(17) 0.0272(15) 0.0254(15) -0.0080(12) 0.0011(12) 0.0004(12)
C11 0.0214(14) 0.0156(13) 0.0224(14) -0.0041(11) 0.0010(11) 0.0002(10)
C213 0.0254(16) 0.0260(15) 0.0372(17) -0.0001(12) -0.0002(13) -0.0070(12)
C2 0.0217(14) 0.0180(13) 0.0169(13) 0.0012(10) -0.0033(11) 0.0006(10)
C212 0.0288(16) 0.0246(15) 0.0291(15) 0.0012(12) 0.0091(12) -0.0028(11)
C3 0.059(2) 0.0176(10) 0.0097(13) -0.0030(8) -0.0058(12) 0.0052(10)
C21 0.0213(14) 0.0182(13) 0.0229(14) 0.0009(11) 0.0042(11) -0.0050(10)
C222 0.0440(18) 0.0229(15) 0.0245(15) -0.0078(12) -0.0048(13) 0.0044(12)
C112 0.0308(17) 0.0177(14) 0.0417(17) -0.0039(12) 0.0026(13) 0.0048(11)
C123 0.0214(15) 0.0270(15) 0.0308(16) -0.0013(12) 0.0060(12) -0.0035(11)
C122 0.0290(16) 0.0256(15) 0.0308(16) 0.0044(12) 0.0007(12) -0.0085(11)
C121 0.0202(15) 0.0288(15) 0.0311(16) -0.0017(12) -0.0025(12) -0.0036(11)
C211 0.0342(17) 0.0204(14) 0.0284(16) 0.0056(11) 0.0042(13) -0.0057(12)
C221 0.0272(16) 0.0230(14) 0.0326(16) -0.0052(12) 0.0017(12) 0.0026(11)
C111 0.0252(15) 0.0246(15) 0.0299(15) -0.0062(12) 0.0040(12) 0.0046(11)

loop_
_atom_type_symbol
_atom_type_description
_atom_type_scat_dispersion_real
_atom_type_scat_dispersion_imag
_atom_type_scat_source
C C 0.0033 0.0016 'International Tables Vol C Tables 4.2.6.8 and 6.1.1.4'
H H 0.0000 0.0000 'International Tables Vol C Tables 4.2.6.8 and 6.1.1.4'
Ni Ni 0.3393 1.1124 'International Tables Vol C Tables 4.2.6.8 and 6.1.1.4'
O O 0.0106 0.0060 'International Tables Vol C Tables 4.2.6.8 and 6.1.1.4'
P P 0.1023 0.0942 'International Tables Vol C Tables 4.2.6.8 and 6.1.1.4'

loop_
_geom_angle_atom_site_label_1
_geom_angle_atom_site_label_2
_geom_angle_atom_site_label_3
_geom_angle
_geom_angle_site_symmetry_1
_geom_angle_site_symmetry_3
_geom_angle_publ_flag
C3 Ni O1 39.20(9) . . ?
C3 Ni P2 111.79(8) . . ?
O1 Ni P2 150.96(6) . . ?
C3 Ni P1 155.37(8) . . ?
O1 Ni P1 116.23(5) . . ?
P2 Ni P1 92.80(3) . . ?
C3 O1 Ni 68.89(14) . . ?
C2 P2 C21 103.58(11) . . ?
C2 P2 C22 105.82(11) . . ?
C21 P2 C22 109.75(11) . . ?
C2 P2 Ni 106.44(8) . . ?
C21 P2 Ni 116.52(8) . . ?
C22 P2 Ni 113.60(8) . . ?
C222 C22 C223 107.8(2) . . ?
C222 C22 C221 109.9(2) . . ?
C223 C22 C221 107.3(2) . . ?
C222 C22 P2 114.68(18) . . ?
C223 C22 P2 106.64(16) . . ?
C221 C22 P2 110.16(16) . . ?
C1 P1 C11 105.98(11) . . ?
C1 P1 C12 104.27(11) . . ?
C11 P1 C12 109.03(11) . . ?
C1 P1 Ni 104.32(7) . . ?
C11 P1 Ni 114.32(8) . . ?
C12 P1 Ni 117.65(8) . . ?
C121 C12 C122 110.45(19) . . ?
C121 C12 C123 107.3(2) . . ?
C122 C12 C123 107.8(2) . . ?
C121 C12 P1 109.60(17) . . ?
C122 C12 P1 114.80(17) . . ?
C123 C12 P1 106.62(16) . . ?
C2 C1 P1 112.92(16) . . ?
C112 C11 C111 107.7(2) . . ?
C112 C11 C113 110.6(2) . . ?
C111 C11 C113 107.0(2) . . ?
C112 C11 P1 115.21(17) . . ?
C111 C11 P1 107.18(15) . . ?
C113 C11 P1 108.72(16) . . ?
C1 C2 P2 113.02(16) . . ?
O2 C3 O1 138.0(2) . . ?
O2 C3 Ni 149.3(2) . . ?
O1 C3 Ni 71.91(14) . . ?
C212 C21 C213 107.5(2) . . ?
C212 C21 C211 107.5(2) . . ?
C213 C21 C211 110.3(2) . . ?
C212 C21 P2 106.79(16) . . ?
C213 C21 P2 114.89(17) . . ?
C211 C21 P2 109.51(16) . . ?

loop_
_geom_bond_atom_site_label_1
_geom_bond_atom_site_label_2
_geom_bond_distance
_geom_bond_site_symmetry_2
_geom_bond_publ_flag
Ni C3 1.868(2) . ?
Ni O1 1.9038(18) . ?
Ni P2 2.1454(7) . ?
Ni P1 2.2416(7) . ?
O1 C3 1.266(3) . ?
P2 C2 1.855(2) . ?
P2 C21 1.884(2) . ?
P2 C22 1.888(2) . ?
C22 C222 1.531(3) . ?
C22 C223 1.533(3) . ?
C22 C221 1.534(3) . ?
P1 C1 1.852(2) . ?
P1 C11 1.883(2) . ?
P1 C12 1.884(2) . ?
C12 C121 1.533(3) . ?
C12 C122 1.535(3) . ?
C12 C123 1.544(3) . ?
C1 C2 1.543(3) . ?
O2 C3 1.200(3) . ?
C113 C11 1.538(3) . ?
C11 C112 1.532(3) . ?
C11 C111 1.535(3) . ?
C213 C21 1.539(3) . ?
C212 C21 1.533(3) . ?
C21 C211 1.539(3) . ?
